data_1502536
loop_
_publ_author_name
'Ghorai, Manas K.'
'Sahoo, Ashis K.'
'Kumar, Sarvesh'

_publ_section_title
;
 Synthetic route to chiral tetrahydroquinoxalines via ring-opening of
 activated aziridines.
;
_journal_issue 22
_journal_name_full 'Organic letters'
_journal_page_first 5972
_journal_page_last 5975
_journal_paper_doi 10.1021/ol2023906
_journal_volume 13
_journal_year 2011
_chemical_formula_sum 'C18 H19 N2 O2 S'
_chemical_formula_weight 327.41
_chemical_name_systematic
; 
 ? 
;
_space_group_IT_number 2
_symmetry_cell_setting triclinic
_symmetry_space_group_name_Hall '-P 1'
_symmetry_space_group_name_H-M 'P -1'
_atom_sites_solution_hydrogens geom
_atom_sites_solution_primary direct
_atom_sites_solution_secondary difmap
_audit_creation_method SHELXL-97
_cell_angle_alpha 78.880(5)
_cell_angle_beta 78.684(5)
_cell_angle_gamma 84.081(5)
_cell_formula_units_Z 2
_cell_length_a 8.119(5)
_cell_length_b 8.143(5)
_cell_length_c 12.748(5)
_cell_measurement_temperature 293(2)
_cell_volume 809.0(8)
_computing_cell_refinement 'Bruker SMART'
_computing_data_collection 'Bruker SMART'
_computing_data_reduction 'Bruker SAINT'
_computing_molecular_graphics 'Bruker SHELXTL'
_computing_publication_material 'Bruker SHELXTL'
_computing_structure_refinement 'SHELXL-97 (Sheldrick, 1997)'
_computing_structure_solution 'SHELXS-97 (Sheldrick, 1990)'
_diffrn_ambient_temperature 293(2)
_diffrn_measured_fraction_theta_full 0.922
_diffrn_measured_fraction_theta_max 0.922
_diffrn_radiation_monochromator graphite
_diffrn_radiation_source 'fine-focus sealed tube'
_diffrn_radiation_type MoK\a
_diffrn_radiation_wavelength 0.71069
_diffrn_reflns_av_R_equivalents 0.0283
_diffrn_reflns_av_sigmaI/netI 0.0761
_diffrn_reflns_limit_h_max 10
_diffrn_reflns_limit_h_min -10
_diffrn_reflns_limit_k_max 10
_diffrn_reflns_limit_k_min -10
_diffrn_reflns_limit_l_max 16
_diffrn_reflns_limit_l_min -13
_diffrn_reflns_number 5028
_diffrn_reflns_theta_full 28.29
_diffrn_reflns_theta_max 28.29
_diffrn_reflns_theta_min 2.56
_exptl_absorpt_coefficient_mu 0.211
_exptl_crystal_colour colourless
_exptl_crystal_density_diffrn 1.344
_exptl_crystal_density_method 'not measured'
_exptl_crystal_description block
_exptl_crystal_F_000 346
_exptl_crystal_size_max 0.087
_exptl_crystal_size_mid 0.064
_exptl_crystal_size_min 0.031
_refine_diff_density_max 1.834
_refine_diff_density_min -0.834
_refine_diff_density_rms 0.107
_refine_ls_extinction_method none
_refine_ls_goodness_of_fit_ref 1.093
_refine_ls_hydrogen_treatment mixed
_refine_ls_matrix_type full
_refine_ls_number_parameters 209
_refine_ls_number_reflns 3702
_refine_ls_number_restraints 6
_refine_ls_restrained_S_all 1.096
_refine_ls_R_factor_all 0.1537
_refine_ls_R_factor_gt 0.0920
_refine_ls_shift/su_max 0.000
_refine_ls_shift/su_mean 0.000
_refine_ls_structure_factor_coef Fsqd
_refine_ls_weighting_details 'calc w=1/[\s^2^(Fo^2^)+(0.0943P)^2^+2.4718P] where P=(Fo^2^+2Fc^2^)/3'
_refine_ls_weighting_scheme calc
_refine_ls_wR_factor_gt 0.2120
_refine_ls_wR_factor_ref 0.2696
_reflns_number_gt 2220
_reflns_number_total 3702
_reflns_threshold_expression >2sigma(I)
_cod_data_source_file ol2023906_si_002.cif
_cod_data_source_block 7a
_cod_depositor_comments
;
The following automatic conversions were performed:

'_symmetry_cell_setting' value 'Triclinic' changed to 'triclinic'
according to /home/saulius/struct/CIF-dictionaries/cif_core.dic
dictionary named 'cif_core.dic' version 2.4.1 from 2010-06-29.

Automatic conversion script
Id: cif_fix_values 1715 2011-07-08 13:25:40Z adriana 
;
_cod_original_sg_symbol_H-M 'P-1   '
_cod_database_code 1502536

loop_
_symmetry_equiv_pos_as_xyz
'x, y, z'
'-x, -y, -z'

loop_
_atom_site_label
_atom_site_type_symbol
_atom_site_fract_x
_atom_site_fract_y
_atom_site_fract_z
_atom_site_U_iso_or_equiv
_atom_site_adp_type
_atom_site_occupancy
_atom_site_symmetry_multiplicity
_atom_site_calc_flag
_atom_site_refinement_flags
S1 S 0.62489(16) 0.03127(15) 0.77080(11) 0.0343(4) Uani 1 1 d .
O1 O 0.5003(4) 0.0209(4) 0.7072(3) 0.0403(9) Uani 1 1 d .
O2 O 0.6695(5) -0.1138(4) 0.8446(3) 0.0427(9) Uani 1 1 d .
N1 N 0.5572(5) 0.1806(5) 0.8430(3) 0.0358(10) Uani 1 1 d .
N2 N 0.6401(5) 0.5208(5) 0.8226(4) 0.0376(10) Uani 1 1 d .
C1 C 0.4514(6) 0.3216(6) 0.7988(4) 0.0337(11) Uani 1 1 d .
C2 C 0.2959(6) 0.2950(6) 0.7756(4) 0.0383(12) Uani 1 1 d .
H2 H 0.2595 0.1870 0.7905 0.046 Uiso 1 1 calc R
C3 C 0.1965(7) 0.4260(7) 0.7312(4) 0.0428(13) Uani 1 1 d .
H3 H 0.0958 0.4060 0.7132 0.051 Uiso 1 1 calc R
C4 C 0.2454(7) 0.5857(6) 0.7136(4) 0.0396(12) Uani 1 1 d .
H4 H 0.1793 0.6740 0.6814 0.048 Uiso 1 1 calc R
C5 C 0.3916(7) 0.6172(6) 0.7429(4) 0.0372(11) Uani 1 1 d .
H5 H 0.4215 0.7272 0.7324 0.045 Uiso 1 1 calc R
C6 C 0.4970(6) 0.4858(6) 0.7885(4) 0.0336(11) Uani 1 1 d .
C7 C 0.7118(12) 0.3862(11) 0.8878(8) 0.088(2) Uani 1 1 d U
H7 H 0.8070 0.3698 0.8294 0.105 Uiso 1 1 calc R
C8 C 0.6755(13) 0.2275(7) 0.9046(6) 0.084(3) Uani 1 1 d .
H8 H 0.5829 0.2465 0.9640 0.100 Uiso 1 1 calc R
C9 C 0.7651(7) 0.1149(7) 0.9792(5) 0.0478(14) Uani 1 1 d .
H9A H 0.8391 0.0338 0.9426 0.057 Uiso 1 1 calc R
H9B H 0.6876 0.0556 1.0388 0.057 Uiso 1 1 calc R
C10 C 0.8680(9) 0.2322(9) 1.0205(5) 0.0628(19) Uani 1 1 d .
H10A H 0.8366 0.2238 1.0986 0.075 Uiso 1 1 calc R
H10B H 0.9876 0.2022 1.0025 0.075 Uiso 1 1 calc R
C11 C 0.8253(7) 0.4115(7) 0.9625(5) 0.0477(14) Uani 1 1 d .
H11A H 0.7679 0.4809 1.0143 0.057 Uiso 1 1 calc R
H11B H 0.9262 0.4636 0.9218 0.057 Uiso 1 1 calc R
C12 C 0.8118(6) 0.0926(5) 0.6806(4) 0.0301(10) Uani 1 1 d .
C13 C 0.8030(6) 0.2262(6) 0.5957(4) 0.0356(11) Uani 1 1 d .
H13 H 0.6999 0.2814 0.5850 0.043 Uiso 1 1 calc R
C14 C 0.9506(7) 0.2759(6) 0.5271(4) 0.0372(12) Uani 1 1 d .
H14 H 0.9455 0.3652 0.4698 0.045 Uiso 1 1 calc R
C15 C 1.1058(7) 0.1961(6) 0.5416(4) 0.0369(11) Uani 1 1 d .
C16 C 1.1094(6) 0.0604(6) 0.6264(4) 0.0354(11) Uani 1 1 d .
H16 H 1.2119 0.0029 0.6359 0.043 Uiso 1 1 calc R
C17 C 0.9656(6) 0.0093(6) 0.6961(4) 0.0345(11) Uani 1 1 d .
H17 H 0.9710 -0.0801 0.7533 0.041 Uiso 1 1 calc R
C18 C 1.2652(7) 0.2549(8) 0.4689(5) 0.0519(15) Uani 1 1 d .
H18A H 1.3196 0.3211 0.5050 0.078 Uiso 1 1 calc R
H18B H 1.2391 0.3217 0.4027 0.078 Uiso 1 1 calc R
H18C H 1.3389 0.1596 0.4525 0.078 Uiso 1 1 calc R

loop_
_atom_site_aniso_label
_atom_site_aniso_U_11
_atom_site_aniso_U_22
_atom_site_aniso_U_33
_atom_site_aniso_U_23
_atom_site_aniso_U_13
_atom_site_aniso_U_12
S1 0.0389(7) 0.0192(6) 0.0440(7) -0.0046(5) -0.0044(5) -0.0055(5)
O1 0.0364(18) 0.0332(19) 0.056(2) -0.0178(17) -0.0087(17) -0.0064(15)
O2 0.049(2) 0.0186(17) 0.053(2) 0.0014(15) 0.0014(18) -0.0070(15)
N1 0.048(2) 0.022(2) 0.036(2) -0.0017(17) -0.0072(19) -0.0035(17)
N2 0.044(2) 0.023(2) 0.047(3) -0.0022(18) -0.017(2) -0.0009(17)
C1 0.041(3) 0.020(2) 0.039(3) -0.0061(19) -0.006(2) 0.0016(19)
C2 0.041(3) 0.029(3) 0.044(3) -0.008(2) -0.004(2) -0.004(2)
C3 0.046(3) 0.039(3) 0.044(3) -0.012(2) -0.009(2) -0.001(2)
C4 0.047(3) 0.030(3) 0.044(3) -0.009(2) -0.013(2) 0.001(2)
C5 0.053(3) 0.021(2) 0.038(3) -0.0030(19) -0.011(2) -0.003(2)
C6 0.038(3) 0.026(2) 0.036(3) -0.0053(19) -0.006(2) 0.001(2)
C7 0.087(3) 0.087(3) 0.090(3) -0.0141(11) -0.0197(11) -0.0075(10)
C8 0.170(8) 0.022(3) 0.083(5) -0.004(3) -0.089(6) -0.003(4)
C9 0.050(3) 0.036(3) 0.051(3) 0.001(2) -0.008(3) 0.006(2)
C10 0.063(4) 0.080(5) 0.050(4) -0.027(3) -0.025(3) 0.032(4)
C11 0.041(3) 0.048(3) 0.059(4) -0.016(3) -0.017(3) 0.004(2)
C12 0.042(3) 0.016(2) 0.035(2) -0.0061(18) -0.010(2) -0.0067(18)
C13 0.039(3) 0.030(3) 0.040(3) -0.001(2) -0.016(2) -0.005(2)
C14 0.051(3) 0.032(3) 0.029(2) 0.001(2) -0.010(2) -0.012(2)
C15 0.043(3) 0.033(3) 0.038(3) -0.014(2) -0.004(2) -0.010(2)
C16 0.035(2) 0.026(2) 0.049(3) -0.012(2) -0.010(2) -0.0030(19)
C17 0.040(3) 0.026(2) 0.039(3) -0.007(2) -0.013(2) 0.000(2)
C18 0.055(3) 0.051(4) 0.050(3) -0.015(3) 0.004(3) -0.019(3)

loop_
_atom_type_symbol
_atom_type_description
_atom_type_scat_dispersion_real
_atom_type_scat_dispersion_imag
_atom_type_scat_source
C C 0.0033 0.0016 'International Tables Vol C Tables 4.2.6.8 and 6.1.1.4'
H H 0.0000 0.0000 'International Tables Vol C Tables 4.2.6.8 and 6.1.1.4'
N N 0.0061 0.0033 'International Tables Vol C Tables 4.2.6.8 and 6.1.1.4'
O O 0.0106 0.0060 'International Tables Vol C Tables 4.2.6.8 and 6.1.1.4'
S S 0.1246 0.1234 'International Tables Vol C Tables 4.2.6.8 and 6.1.1.4'

loop_
_geom_angle_atom_site_label_1
_geom_angle_atom_site_label_2
_geom_angle_atom_site_label_3
_geom_angle
O2 S1 O1 118.9(2)
O2 S1 N1 106.8(2)
O1 S1 N1 107.6(2)
O2 S1 C12 107.0(2)
O1 S1 C12 108.0(2)
N1 S1 C12 108.1(2)
C1 N1 C8 113.6(4)
C1 N1 S1 118.8(3)
C8 N1 S1 116.8(4)
C6 N2 C7 114.5(5)
C2 C1 C6 119.4(4)
C2 C1 N1 120.1(4)
C6 C1 N1 120.2(4)
C3 C2 C1 120.9(5)
C4 C3 C2 120.0(5)
C3 C4 C5 120.4(5)
C4 C5 C6 121.1(5)
N2 C6 C1 122.0(4)
N2 C6 C5 120.3(4)
C1 C6 C5 117.7(5)
C8 C7 N2 126.8(7)
C8 C7 C11 110.9(7)
N2 C7 C11 121.8(7)
C7 C8 C9 115.0(7)
C7 C8 N1 118.6(6)
C9 C8 N1 126.3(5)
C8 C9 C10 104.0(5)
C11 C10 C9 106.0(4)
C7 C11 C10 103.8(5)
C13 C12 C17 120.7(5)
C13 C12 S1 119.2(4)
C17 C12 S1 120.2(4)
C14 C13 C12 118.7(5)
C13 C14 C15 121.8(5)
C14 C15 C16 117.9(5)
C14 C15 C18 121.2(5)
C16 C15 C18 120.9(5)
C17 C16 C15 121.6(5)
C16 C17 C12 119.3(5)

loop_
_geom_bond_atom_site_label_1
_geom_bond_atom_site_label_2
_geom_bond_distance
S1 O2 1.424(4)
S1 O1 1.433(4)
S1 N1 1.650(4)
S1 C12 1.768(5)
N1 C1 1.453(6)
N1 C8 1.474(8)
N2 C6 1.391(6)
N2 C7 1.392(9)
C1 C2 1.398(7)
C1 C6 1.400(7)
C2 C3 1.371(7)
C3 C4 1.363(7)
C4 C5 1.375(7)
C5 C6 1.408(6)
C7 C8 1.323(10)
C7 C11 1.502(10)
C8 C9 1.439(8)
C9 C10 1.554(9)
C10 C11 1.542(8)
C12 C13 1.386(6)
C12 C17 1.389(7)
C13 C14 1.384(7)
C14 C15 1.385(7)
C15 C16 1.391(7)
C15 C18 1.500(8)
C16 C17 1.369(7)
